data_2103461
loop_
_publ_author_name
'Enright, Gary D.'
'Brouwer, Eric B.'
'Udachin, Konstantin A.'
'Ratcliffe, Christopher I.'
'Ripmeester, John A.'

_publ_section_title
;
 A reexamination of the low-temperature crystal structure of the
 <i>p-tert</i>-butylcalix[4]arene--toluene inclusion compound.
 Differences in spatial averaging with Cu and Mo<i>K</i>\a radiation
;
_journal_issue 6
_journal_name_full 'Acta Crystallographica Section B'
_journal_page_first 1032
_journal_page_last 1035
_journal_paper_doi 10.1107/S0108768102018803
_journal_volume 58
_journal_year 2002
_chemical_formula_sum 'C51 H64 O4'
_chemical_formula_weight 741.02
_chemical_name_common t-butycalix[4]arene:toluene
_chemical_name_systematic
;
 ?
;
_space_group_IT_number 13
_symmetry_cell_setting monoclinic
_symmetry_space_group_name_Hall '-P 2yc'
_symmetry_space_group_name_H-M 'P 1 2/c 1'
_atom_sites_solution_hydrogens geom
_atom_sites_solution_primary direct
_atom_sites_solution_secondary difmap
_audit_creation_method SHELXL-97
_cell_angle_alpha 90.00
_cell_angle_beta 89.91(3)
_cell_angle_gamma 90.00
_cell_formula_units_Z 4
_cell_length_a 17.8141(18)
_cell_length_b 13.890(3)
_cell_length_c 17.8060(17)
_cell_measurement_reflns_used 'all reflections'
_cell_measurement_temperature 173(2)
_cell_measurement_theta_max 28.69
_cell_measurement_theta_min 1.47
_cell_volume 4405.9(11)
_computing_cell_refinement SMART
_computing_data_collection 'SMART (Bruker, 1997)'
_computing_data_reduction 'SAINT (Bruker, 1997), SHELXTL (Bruker, 1997)'
_computing_molecular_graphics various
_computing_publication_material SHELXTL
_computing_structure_refinement 'SHELXL-97 (Sheldrick, 1997)'
_computing_structure_solution 'SHELXS-97 (Sheldrick, 1990)'
_diffrn_ambient_temperature 173(2)
_diffrn_measured_fraction_theta_full 0.995
_diffrn_measured_fraction_theta_max 0.995
_diffrn_measurement_device_type 'Bruker SMART CCD'
_diffrn_measurement_method 'w scans'
_diffrn_radiation_monochromator graphite
_diffrn_radiation_source 'fine-focus sealed tube'
_diffrn_radiation_type MoK\a
_diffrn_radiation_wavelength 0.71073
_diffrn_reflns_av_R_equivalents 0.0419
_diffrn_reflns_av_sigmaI/netI 0.0296
_diffrn_reflns_limit_h_max 23
_diffrn_reflns_limit_h_min -24
_diffrn_reflns_limit_k_max 18
_diffrn_reflns_limit_k_min -18
_diffrn_reflns_limit_l_max 24
_diffrn_reflns_limit_l_min -23
_diffrn_reflns_number 51325
_diffrn_reflns_theta_full 28.69
_diffrn_reflns_theta_max 28.69
_diffrn_reflns_theta_min 1.47
_exptl_absorpt_coefficient_mu 0.069
_exptl_absorpt_correction_type 'empirical (SADABS; Bruker,1997)'
_exptl_crystal_colour colorless
_exptl_crystal_density_diffrn 1.117
_exptl_crystal_density_method 'not measured'
_exptl_crystal_F_000 1608
_exptl_crystal_size_max .30
_exptl_crystal_size_mid .26
_exptl_crystal_size_min .18
_refine_diff_density_max 0.314
_refine_diff_density_min -0.256
_refine_ls_extinction_method none
_refine_ls_goodness_of_fit_ref 1.089
_refine_ls_hydrogen_treatment mixed
_refine_ls_matrix_type full
_refine_ls_number_parameters 493
_refine_ls_number_reflns 11537
_refine_ls_number_restraints 0
_refine_ls_restrained_S_all 1.089
_refine_ls_R_factor_all 0.0696
_refine_ls_R_factor_gt 0.0513
_refine_ls_shift/su_max 0.008
_refine_ls_shift/su_mean 0.001
_refine_ls_structure_factor_coef Fsqd
_refine_ls_weighting_details 'calc w=1/[\s^2^(Fo^2^)+(0.0560P)^2^+1.4935P] where P=(Fo^2^+2Fc^2^)/3'
_refine_ls_weighting_scheme calc
_refine_ls_wR_factor_gt 0.1218
_refine_ls_wR_factor_ref 0.1366
_reflns_number_gt 9480
_reflns_number_total 11537
_reflns_threshold_expression >2sigma(I)
_cod_data_source_file an0621.cif
_cod_data_source_block newcell
_cod_original_cell_volume 4405.9(15)
_cod_original_sg_symbol_H-M P2/c
_cod_database_code 2103461
_cod_database_fobs_code 2103461

loop_
_symmetry_equiv_pos_as_xyz
'x, y, z'
'-x, y, -z+1/2'
'-x, -y, -z'
'x, -y, z-1/2'

loop_
_atom_site_label
_atom_site_fract_x
_atom_site_fract_y
_atom_site_fract_z
_atom_site_U_iso_or_equiv
_atom_site_adp_type
_atom_site_calc_flag
_atom_site_refinement_flags
_atom_site_occupancy
_atom_site_disorder_assembly
_atom_site_disorder_group
_atom_site_type_symbol
O21 0.10052(4) -0.05186(5) 0.21650(4) 0.03033(19) Uani d . 1 . . O
H21A 0.0830 -0.0520 0.2591 0.036 Uiso calc PR 0.50 . . H
H21B 0.0612 -0.0591 0.1909 0.036 Uiso d PR 0.50 . . H
O1 0.03383(4) -0.05566(5) 0.35386(4) 0.03050(19) Uani d . 1 . . O
H01A -0.0100 -0.0608 0.3404 0.037 Uiso calc PR 0.50 . . H
H01B 0.0499 -0.0498 0.3037 0.037 Uiso d PR 0.50 . . H
O61 0.39649(4) 1.03950(5) 0.28367(4) 0.02487(17) Uani d . 1 . . O
H61A 0.4179 1.0389 0.2429 0.030 Uiso calc PR 0.50 . . H
H61B 0.4362 1.0535 0.3151 0.030 Uiso d PR 0.50 . . H
O41 0.468004(9) 1.036243(12) 0.150155(9) 0.02460(17) Uani d . 1 . . O
H41A 0.5120 1.0388 0.1634 0.030 Uiso calc PR 0.50 . . H
H41B 0.4472 1.0411 0.1941 0.030 Uiso d PR 0.50 . . H
C66 0.321408(10) 0.909306(13) 0.234150(10) 0.0208(2) Uani d R 1 . . C
C25 0.226042(12) 0.152584(12) 0.251338(9) 0.0245(2) Uani d R 1 . . C
C65 0.285143(11) 0.821346(13) 0.247556(10) 0.0221(2) Uani d R 1 . . C
C63 0.323436(12) 0.823548(12) 0.376313(9) 0.0242(2) Uani d R 1 . . C
C61 0.359727(11) 0.952647(12) 0.294445(10) 0.0194(2) Uani d R 1 . . C
C48 0.321546(9) 0.951915(13) 0.155733(12) 0.0209(2) Uani d R 1 . . C
C41 0.456691(9) 0.953684(12) 0.107445(9) 0.0202(2) Uani d R 1 . . C
C62 0.360854(12) 0.910155(12) 0.365532(9) 0.0207(2) Uani d R 1 . . C
C64 0.285370(11) 0.776204(12) 0.317803(10) 0.0232(2) Uani d R 1 . . C
C42 0.384832(9) 0.912995(13) 0.106740(12) 0.0196(2) Uani d R 1 . . C
C26 0.183795(12) 0.070356(12) 0.265479(9) 0.0222(2) Uani d R 1 . . C
C23 0.186116(12) 0.156665(12) 0.123382(9) 0.0238(2) Uani d R 1 . . C
C22 0.142886(12) 0.073969(12) 0.134684(10) 0.0236(2) Uani d R 1 . . C
C43 0.373599(9) 0.830853(13) 0.062362(12) 0.0212(2) Uani d R 1 . . C
C6 -0.015464(11) 0.076819(12) 0.427498(10) 0.0243(2) Uani d R 1 . . C
C24 0.228308(12) 0.197895(12) 0.181087(9) 0.0236(2) Uani d R 1 . . C
C21 0.142107(12) 0.031241(12) 0.205757(9) 0.0224(2) Uani d R 1 . . C
C8 0.179625(12) 0.028958(12) 0.344352(9) 0.0252(2) Uani d R 1 . . C
C45 0.500965(10) 0.833356(15) 0.021773(13) 0.0218(2) Uani d R 1 . . C
C68 0.404988(12) 0.954498(12) 0.430657(9) 0.0222(2) Uani d R 1 . . C
C3 0.125423(12) 0.161843(12) 0.424966(9) 0.0266(2) Uani d R 1 . . C
C46 0.515357(10) 0.913856(15) 0.065960(13) 0.0201(2) Uani d R 1 . . C
C2 0.115415(12) 0.073718(12) 0.388565(9) 0.0238(2) Uani d R 1 . . C
C27 0.278676(12) 0.286774(12) 0.169660(9) 0.0278(2) Uani d R 1 . . C
C1 0.043750(12) 0.032411(12) 0.390334(9) 0.0252(2) Uani d R 1 . . C
C28 0.094974(11) 0.034443(12) 0.071060(10) 0.0261(2) Uani d R 1 . . C
C47 0.417206(14) 0.702467(12) -0.032647(10) 0.0292(3) Uani d R 1 . . C
C5 -0.002755(11) 0.164842(12) 0.462863(10) 0.0269(2) Uani d R 1 . . C
C4 0.067374(12) 0.210234(12) 0.462061(9) 0.0275(2) Uani d R 1 . . C
C44 0.430403(13) 0.789923(12) 0.019079(11) 0.0225(2) Uani d R 1 . . C
C67 0.245285(11) 0.680191(12) 0.332768(10) 0.0304(3) Uani d R 1 . . C
C30 0.361193(12) 0.253583(12) 0.172023(9) 0.0365(3) Uani d R 1 . . C
H30A 0.3710 0.2224 0.2191 0.055 Uiso calc R 1 . . H
H30B 0.3936 0.3084 0.1667 0.055 Uiso calc R 1 . . H
H30C 0.3704 0.2093 0.1317 0.055 Uiso calc R 1 . . H
C7 0.08252(6) 0.30768(9) 0.49979(7) 0.0356(3) Uani d . 1 . . C
C31 0.26512(7) 0.36024(8) 0.23360(7) 0.0368(3) Uani d . 1 . . C
H31A 0.2741 0.3299 0.2812 0.055 Uiso calc R 1 . . H
H31B 0.2142 0.3826 0.2317 0.055 Uiso calc R 1 . . H
H31C 0.2987 0.4138 0.2276 0.055 Uiso calc R 1 . . H
C51 0.42079(8) 0.73705(9) -0.11471(6) 0.0394(3) Uani d . 1 . . C
H51A 0.4130 0.6834 -0.1477 0.059 Uiso calc R 1 . . H
H51B 0.4691 0.7649 -0.1245 0.059 Uiso calc R 1 . . H
H51C 0.3825 0.7844 -0.1231 0.059 Uiso calc R 1 . . H
C11 0.01055(7) 0.35453(11) 0.52912(8) 0.0500(4) Uani d . 1 . . C
H11A -0.0132 0.3124 0.5647 0.075 Uiso calc R 1 . . H
H11B -0.0230 0.3662 0.4880 0.075 Uiso calc R 1 . . H
H11C 0.0226 0.4144 0.5532 0.075 Uiso calc R 1 . . H
C71 0.21560(9) 0.63488(9) 0.26014(7) 0.0478(4) Uani d . 1 . . C
H71A 0.1810 0.6783 0.2366 0.072 Uiso calc R 1 . . H
H71B 0.1904 0.5756 0.2717 0.072 Uiso calc R 1 . . H
H71C 0.2568 0.6224 0.2267 0.072 Uiso calc R 1 . . H
C50 0.47849(7) 0.62637(8) -0.02080(7) 0.0379(3) Uani d . 1 . . C
H50A 0.4695 0.5726 -0.0535 0.057 Uiso calc R 1 . . H
H50B 0.4776 0.6050 0.0305 0.057 Uiso calc R 1 . . H
H50C 0.5267 0.6539 -0.0319 0.057 Uiso calc R 1 . . H
C29 0.26440(8) 0.33645(10) 0.09456(7) 0.0480(4) Uani d . 1 . . C
H29A 0.2132 0.3578 0.0925 0.072 Uiso calc R 1 . . H
H29B 0.2737 0.2919 0.0544 0.072 Uiso calc R 1 . . H
H29C 0.2973 0.3908 0.0896 0.072 Uiso calc R 1 . . H
C49 0.34133(8) 0.65502(10) -0.01842(9) 0.0566(4) Uani d . 1 . . C
H49A 0.3355 0.6010 -0.0515 0.085 Uiso calc R 1 . . H
H49B 0.3020 0.7008 -0.0275 0.085 Uiso calc R 1 . . H
H49C 0.3388 0.6334 0.0327 0.085 Uiso calc R 1 . . H
C10 0.13604(8) 0.29153(11) 0.56629(7) 0.0466(4) Uani d . 1 . . C
H10A 0.1816 0.2623 0.5486 0.070 Uiso calc R 1 . . H
H10B 0.1125 0.2499 0.6024 0.070 Uiso calc R 1 . . H
H10C 0.1474 0.3522 0.5894 0.070 Uiso calc R 1 . . H
C9 0.11872(8) 0.37769(10) 0.44324(8) 0.0439(3) Uani d . 1 . . C
H9A 0.1644 0.3502 0.4242 0.066 Uiso calc R 1 . . H
H9B 0.1296 0.4376 0.4678 0.066 Uiso calc R 1 . . H
H9C 0.0847 0.3889 0.4024 0.066 Uiso calc R 1 . . H
C70 0.30010(8) 0.60778(9) 0.36842(8) 0.0408(3) Uani d . 1 . . C
H70A 0.3415 0.5969 0.3349 0.061 Uiso calc R 1 . . H
H70B 0.2745 0.5481 0.3775 0.061 Uiso calc R 1 . . H
H70C 0.3184 0.6332 0.4150 0.061 Uiso calc R 1 . . H
C69 0.17951(7) 0.69785(10) 0.38619(8) 0.0457(4) Uani d . 1 . . C
H69A 0.1455 0.7433 0.3640 0.068 Uiso calc R 1 . . H
H69B 0.1980 0.7231 0.4328 0.068 Uiso calc R 1 . . H
H69C 0.1537 0.6383 0.3953 0.068 Uiso calc R 1 . . H
H28A 0.1214(7) 0.0535(9) 0.0215(7) 0.032(3) Uiso d . 1 . . H
H43 0.3205(6) 0.8034(8) 0.0594(6) 0.023(3) Uiso d . 1 . . H
H23 0.1829(6) 0.1824(8) 0.0755(6) 0.019(3) Uiso d . 1 . . H
H48B 0.2744(6) 0.9364(8) 0.1341(6) 0.019(3) Uiso d . 1 . . H
H45 0.5416(6) 0.8057(7) -0.0092(5) 0.013(2) Uiso d . 1 . . H
H28B 0.0904(7) -0.0348(9) 0.0699(7) 0.039(4) Uiso d . 1 . . H
H3 0.1817(8) 0.1894(10) 0.4273(8) 0.045(4) Uiso d . 1 . . H
H8A 0.2266(6) 0.0434(8) 0.3691(6) 0.020(3) Uiso d . 1 . . H
H8B 0.1721(7) -0.0423(9) 0.3471(7) 0.034(3) Uiso d . 1 . . H
H5 -0.0428(6) 0.1934(9) 0.4895(6) 0.026(3) Uiso d . 1 . . H
H48A 0.3263(6) 1.0208(8) 0.1545(6) 0.019(3) Uiso d . 1 . . H
H25 0.2569(7) 0.1734(10) 0.2939(7) 0.038(3) Uiso d . 1 . . H
H63 0.3292(6) 0.7971(8) 0.4235(6) 0.021(3) Uiso d . 1 . . H
H65 0.2603(7) 0.7906(9) 0.2034(7) 0.034(3) Uiso d . 1 . . H
H68B 0.4078(7) 1.0236(9) 0.4314(7) 0.029(3) Uiso d . 1 . . H
H68B 0.3754(7) 0.9383(9) 0.4789(7) 0.025(3) Uiso d . 1 . . H
C102 0.50678(7) 0.46499(4) 0.25823(6) 0.0436(6) Uani d P 0.50 A -2 C
H102 0.5088 0.3982 0.2614 0.052 Uiso calc PR 0.50 A -2 H
C107 0.54903(7) 0.52135(4) 0.30734(6) 0.0464(7) Uani d PR 0.50 A -2 C
H107 0.5793 0.4921 0.3433 0.056 Uiso calc PR 0.50 A -2 H
C106 0.54595(7) 0.62152(4) 0.30254(6) 0.0383(7) Uani d PR 0.50 A -2 C
H106 0.5741 0.6591 0.3353 0.046 Uiso calc PR 0.50 A -2 H
C105 0.50061(7) 0.66532(4) 0.24864(6) 0.0253(3) Uani d SR 1 A -2 C
C104 0.45836(7) 0.60896(4) 0.19954(6) 0.0262(6) Uani d PR 0.50 A -2 C
H104 0.4281 0.6382 0.1636 0.031 Uiso calc PR 0.50 A -2 H
C103 0.46144(7) 0.50880(4) 0.20433(6) 0.0377(7) Uani d PR 0.50 A -2 C
H103 0.4333 0.4712 0.1716 0.045 Uiso calc PR 0.50 A -2 H
C101 0.49722(7) 0.77554(4) 0.24337(6) 0.0284(4) Uani d PR 0.50 A -2 C
H10D 0.5293 0.8032 0.2809 0.043 Uiso calc PR 0.25 A -2 H
H10E 0.4466 0.7967 0.2515 0.043 Uiso calc PR 0.25 A -2 H
H10F 0.5137 0.7956 0.1944 0.043 Uiso calc PR 0.25 A -2 H
H10G 0.4637 0.7938 0.2037 0.043 Uiso calc PR 0.25 A -2 H
H10H 0.5465 0.8003 0.2330 0.043 Uiso calc PR 0.25 A -2 H
H10I 0.4794 0.8014 0.2901 0.043 Uiso calc PR 0.25 A -2 H
C202 0.01455(7) 0.53028(4) 0.22937(6) 0.0752(12) Uani d PR 0.50 A -3 C
H202 0.0181 0.5966 0.2233 0.090 Uiso calc PR 0.50 A -3 H
C203 0.06026(7) 0.46922(4) 0.18713(6) 0.0688(11) Uani d PR 0.50 A -3 C
H203 0.0943 0.4949 0.1529 0.083 Uiso calc PR 0.50 A -3 H
C204 0.05488(7) 0.36971(4) 0.19623(6) 0.0424(7) Uani d PR 0.50 A -3 C
H204 0.0854 0.3290 0.1681 0.051 Uiso calc PR 0.50 A -3 H
C205 0.00380(7) 0.33125(4) 0.24756(6) 0.0339(4) Uani d PR 0.50 A -3 C
C206 -0.04190(7) 0.39232(4) 0.28980(6) 0.0484(8) Uani d PR 0.50 A -3 C
H206 -0.0760 0.3667 0.3240 0.058 Uiso calc PR 0.50 A -3 H
C207 -0.03653(7) 0.49183(4) 0.28070(6) 0.0731(10) Uani d PR 0.50 A -3 C
H207 -0.0670 0.5325 0.3089 0.088 Uiso calc PR 0.50 A -3 H
C201 -0.00211(7) 0.22175(4) 0.25756(6) 0.0432(5) Uani d PR 0.50 A -3 C
H20A -0.0396 0.2074 0.2947 0.065 Uiso calc PR 0.25 A -3 H
H20B 0.0455 0.1967 0.2736 0.065 Uiso calc PR 0.25 A -3 H
H20C -0.0159 0.1927 0.2107 0.065 Uiso calc PR 0.25 A -3 H
H20D 0.0329 0.1905 0.2246 0.065 Uiso calc PR 0.25 A -3 H
H20E -0.0521 0.2012 0.2457 0.065 Uiso calc PR 0.25 A -3 H
H20F 0.0092 0.2052 0.3086 0.065 Uiso calc PR 0.25 A -3 H

loop_
_atom_site_aniso_label
_atom_site_aniso_U_11
_atom_site_aniso_U_22
_atom_site_aniso_U_33
_atom_site_aniso_U_12
_atom_site_aniso_U_13
_atom_site_aniso_U_23
O21 0.0297(4) 0.0261(3) 0.0351(4) -0.0033(3) -0.0005(3) -0.0008(3)
O1 0.0322(4) 0.0228(3) 0.0365(4) 0.0010(3) -0.0002(3) 0.0050(3)
O61 0.0294(3) 0.0184(3) 0.0268(3) -0.0009(3) -0.0028(3) -0.0013(3)
O41 0.0303(4) 0.0191(3) 0.0245(3) 0.0007(3) -0.0032(3) -0.0020(3)
C66 0.0195(4) 0.0212(4) 0.0217(4) 0.0054(4) -0.0007(3) -0.0028(4)
C25 0.0220(4) 0.0288(5) 0.0227(4) 0.0021(4) -0.0020(4) -0.0023(4)
C65 0.0209(4) 0.0248(4) 0.0206(4) 0.0018(4) -0.0013(3) -0.0023(4)
C63 0.0239(4) 0.0276(5) 0.0211(4) 0.0016(4) -0.0026(4) 0.0013(4)
C61 0.0186(4) 0.0172(4) 0.0226(4) 0.0036(3) -0.0013(3) -0.0034(3)
C48 0.0198(4) 0.0213(4) 0.0216(4) 0.0046(3) -0.0038(3) -0.0005(4)
C41 0.0264(4) 0.0168(4) 0.0174(4) 0.0005(4) -0.0047(3) 0.0018(3)
C62 0.0184(4) 0.0233(4) 0.0205(4) 0.0026(4) -0.0014(3) -0.0043(4)
C64 0.0231(4) 0.0222(4) 0.0245(4) -0.0006(4) -0.0019(4) -0.0002(4)
C42 0.0224(4) 0.0180(4) 0.0186(4) 0.0042(3) -0.0034(3) 0.0035(3)
C26 0.0199(4) 0.0225(4) 0.0243(4) 0.0072(4) 0.0010(3) 0.0001(4)
C23 0.0265(4) 0.0250(4) 0.0199(4) 0.0043(4) -0.0009(4) -0.0025(4)
C22 0.0187(4) 0.0253(5) 0.0268(5) 0.0032(4) -0.0016(4) -0.0061(4)
C43 0.0221(4) 0.0209(4) 0.0206(4) -0.0009(4) -0.0042(3) 0.0017(4)
C6 0.0210(4) 0.0317(5) 0.0202(4) 0.0000(4) -0.0015(4) 0.0075(4)
C24 0.0237(4) 0.0223(4) 0.0248(4) 0.0018(4) -0.0007(4) -0.0041(4)
C21 0.0188(4) 0.0201(4) 0.0284(5) 0.0028(4) 0.0009(4) -0.0043(4)
C8 0.0216(4) 0.0286(5) 0.0253(5) 0.0059(4) -0.0021(4) 0.0025(4)
C45 0.0238(4) 0.0226(4) 0.0191(4) 0.0048(4) -0.0012(4) 0.0001(4)
C68 0.0235(4) 0.0216(4) 0.0214(4) 0.0017(4) -0.0037(4) -0.0037(4)
C3 0.0222(4) 0.0347(5) 0.0228(4) -0.0002(4) -0.0027(4) 0.0025(4)
C46 0.0220(4) 0.0208(4) 0.0176(4) 0.0001(4) -0.0023(3) 0.0044(3)
C2 0.0226(4) 0.0276(5) 0.0211(4) 0.0054(4) -0.0026(4) 0.0075(4)
C27 0.0329(5) 0.0231(4) 0.0275(5) -0.0021(4) -0.0009(4) 0.0004(4)
C1 0.0263(5) 0.0247(4) 0.0245(5) 0.0006(4) -0.0036(4) 0.0072(4)
C28 0.0228(5) 0.0283(5) 0.0271(5) 0.0014(4) -0.0011(4) -0.0081(4)
C47 0.0310(5) 0.0234(5) 0.0331(5) 0.0015(4) -0.0010(4) -0.0084(4)
C5 0.0235(5) 0.0347(5) 0.0223(4) 0.0053(4) 0.0004(4) -0.0006(4)
C4 0.0275(5) 0.0329(5) 0.0220(4) 0.0009(4) -0.0048(4) -0.0011(4)
C44 0.0257(4) 0.0196(4) 0.0222(4) 0.0019(4) -0.0038(4) -0.0012(4)
C67 0.0338(5) 0.0271(5) 0.0302(5) -0.0098(4) -0.0026(4) 0.0029(4)
C30 0.0321(5) 0.0290(5) 0.0482(6) -0.0047(5) 0.0088(5) -0.0036(5)
C7 0.0267(5) 0.0435(6) 0.0365(6) 0.0007(5) 0.0000(4) -0.0105(5)
C31 0.0399(6) 0.0250(5) 0.0454(6) -0.0004(5) -0.0003(5) -0.0079(5)
C51 0.0537(7) 0.0339(6) 0.0306(5) 0.0083(5) -0.0122(5) -0.0095(5)
C11 0.0374(6) 0.0513(7) 0.0614(8) 0.0049(6) 0.0010(6) -0.0252(6)
C71 0.0672(8) 0.0335(6) 0.0429(7) -0.0224(6) -0.0167(6) 0.0047(5)
C50 0.0513(7) 0.0268(5) 0.0357(6) 0.0110(5) -0.0035(5) -0.0043(5)
C29 0.0646(8) 0.0392(6) 0.0403(6) -0.0155(6) -0.0119(6) 0.0123(5)
C49 0.0475(7) 0.0451(6) 0.0773(9) -0.0198(6) 0.0152(7) -0.0358(6)
C10 0.0450(7) 0.0589(8) 0.0358(6) -0.0020(6) -0.0069(5) -0.0114(6)
C9 0.0436(7) 0.0385(6) 0.0497(7) -0.0024(6) -0.0037(6) -0.0057(6)
C70 0.0484(7) 0.0277(5) 0.0464(7) -0.0030(5) -0.0064(6) 0.0070(5)
C69 0.0379(6) 0.0484(7) 0.0507(7) -0.0098(6) 0.0079(6) 0.0073(6)
C102 0.0807(14) 0.0188(7) 0.0313(11) 0.0080(18) 0.0099(13) 0.0033(11)
C107 0.0611(16) 0.0445(14) 0.0337(12) 0.0111(13) 0.0011(12) -0.0051(11)
C106 0.0494(14) 0.0222(10) 0.0432(13) 0.0021(10) -0.0039(11) 0.0061(10)
C105 0.0245(6) 0.0242(6) 0.0271(6) 0.006(3) 0.0050(7) 0.0226(14)
C104 0.0300(11) 0.0241(9) 0.0245(11) -0.0068(9) 0.0009(9) 0.0029(9)
C103 0.0636(16) 0.0150(9) 0.0346(12) -0.0106(11) -0.0014(11) -0.0102(9)
C101 0.0358(8) 0.0228(6) 0.0266(8) -0.0160(15) -0.0056(9) -0.0082(10)
C202 0.086(2) 0.0453(13) 0.094(3) 0.0169(18) -0.0415(18) -0.0063(15)
C203 0.0629(18) 0.0421(15) 0.101(3) -0.0126(15) -0.0219(18) 0.0215(16)
C204 0.0284(11) 0.0474(14) 0.0516(14) 0.0011(11) -0.0006(11) 0.0133(12)
C205 0.0270(7) 0.0401(8) 0.0346(8) 0.0167(18) -0.0112(8) -0.010(3)
C206 0.0291(12) 0.0767(19) 0.0395(13) 0.0073(13) -0.0036(11) -0.0129(14)
C207 0.081(2) 0.0693(19) 0.0693(19) 0.0362(17) -0.0396(15) -0.0330(16)
C201 0.0644(11) 0.0414(8) 0.0237(10) -0.021(2) -0.0046(11) -0.0033(12)

loop_
_atom_type_symbol
_atom_type_description
_atom_type_scat_dispersion_real
_atom_type_scat_dispersion_imag
_atom_type_scat_source
C C 0.0033 0.0016 'International Tables Vol C Tables 4.2.6.8 and 6.1.1.4'
H H 0.0000 0.0000 'International Tables Vol C Tables 4.2.6.8 and 6.1.1.4'
O O 0.0106 0.0060 'International Tables Vol C Tables 4.2.6.8 and 6.1.1.4'

loop_
_geom_angle_atom_site_label_1
_geom_angle_atom_site_label_2
_geom_angle_atom_site_label_3
_geom_angle_site_symmetry_1
_geom_angle_site_symmetry_3
_geom_angle
C65 C66 C61 . . 117.8
C65 C66 C48 . . 119.8
C61 C66 C48 . . 122.3
C26 C25 C24 . . 123.1
C64 C65 C66 . . 122.7
C62 C63 C64 . . 122.3
O61 C61 C62 . . 119.1
O61 C61 C66 . . 119.7
C62 C61 C66 . . 121.2
C66 C48 C42 . . 112.9
O41 C41 C46 . . 120.5
O41 C41 C42 . . 118.1
C46 C41 C42 . . 121.3
C63 C62 C61 . . 118.9
C63 C62 C68 . . 119.4
C61 C62 C68 . . 121.6
C65 C64 C63 . . 117.0
C65 C64 C67 . . 122.8
C63 C64 C67 . . 120.1
C41 C42 C43 . . 117.7
C41 C42 C48 . . 121.8
C43 C42 C48 . . 120.3
C25 C26 C21 . . 117.8
C25 C26 C8 . . 120.3
C21 C26 C8 . . 121.8
C24 C23 C22 . . 121.9
C23 C22 C21 . . 119.0
C23 C22 C28 . . 119.9
C21 C22 C28 . . 121.1
C44 C43 C42 . . 122.7
C1 C6 C5 . . 118.8
C1 C6 C28 . 2 122.6
C5 C6 C28 . 2 118.7
C23 C24 C25 . . 117.3
C23 C24 C27 . . 123.1
C25 C24 C27 . . 119.6
O21 C21 C22 . . 118.9
O21 C21 C26 . . 120.0
C22 C21 C26 . . 121.0
C26 C8 C2 . . 111.1
C46 C45 C44 . . 122.3
C46 C68 C62 2_655 . 111.0
C2 C3 C4 . . 123.1
C45 C46 C41 . . 118.7
C45 C46 C68 . 2_655 119.4
C41 C46 C68 . 2_655 121.9
C3 C2 C1 . . 117.8
C3 C2 C8 . . 120.1
C1 C2 C8 . . 122.0
C29 C27 C24 . . 112.36(6)
C29 C27 C30 . . 108.62(6)
C24 C27 C30 . . 108.2
C29 C27 C31 . . 108.69(7)
C24 C27 C31 . . 110.0
C30 C27 C31 . . 109.0
C6 C1 O1 . . 120.9
C6 C1 C2 . . 121.4
O1 C1 C2 . . 117.7
C22 C28 C6 . 2 111.6
C49 C47 C50 . . 108.07(8)
C49 C47 C51 . . 109.15(8)
C50 C47 C51 . . 108.48(7)
C49 C47 C44 . . 112.16(6)
C50 C47 C44 . . 110.6
C51 C47 C44 . . 108.4
C6 C5 C4 . . 122.4
C3 C4 C5 . . 116.6
C3 C4 C7 . . 120.0
C5 C4 C7 . . 123.4
C43 C44 C45 . . 117.3
C43 C44 C47 . . 122.7
C45 C44 C47 . . 119.9
C69 C67 C71 . . 109.02(8)
C69 C67 C64 . . 108.94(6)
C71 C67 C64 . . 111.8
C69 C67 C70 . . 109.54(8)
C71 C67 C70 . . 107.43(7)
C64 C67 C70 . . 110.1
C11 C7 C4 . . 112.15(9)
C11 C7 C10 . . 108.64(11)
C4 C7 C10 . . 108.54(10)
C11 C7 C9 . . 107.73(11)
C4 C7 C9 . . 110.13(9)
C10 C7 C9 . . 109.63(10)
C103 C102 C107 . . 120.0
C102 C107 C106 . . 120.0
C107 C106 C105 . . 120.0
C104 C105 C106 . . 120.0
C104 C105 C101 . . 120.0
C106 C105 C101 . . 120.0
C105 C104 C103 . . 120.0
C102 C103 C104 . . 120.0
C203 C202 C207 . . 120.0
C202 C203 C204 . . 120.0
C203 C204 C205 . . 120.0
C206 C205 C204 . . 120.0
C206 C205 C201 . . 120.0
C204 C205 C201 . . 120.0
C207 C206 C205 . . 120.0
C206 C207 C202 . . 120.0

loop_
_geom_bond_atom_site_label_1
_geom_bond_atom_site_label_2
_geom_bond_site_symmetry_2
_geom_bond_distance
O21 C21 . 1.3847
O1 C1 . 1.3964
O61 C61 . 1.3859
O41 C41 . 1.3909
C66 C65 . 1.4023
C66 C61 . 1.4083
C66 C48 . 1.5165
C25 C26 . 1.3906
C25 C24 . 1.4008
C65 C64 . 1.3992
C63 C62 . 1.3885
C63 C64 . 1.4071
C61 C62 . 1.3968
C48 C42 . 1.5235
C41 C46 . 1.3933
C41 C42 . 1.3994
C62 C68 . 1.5314
C64 C67 . 1.5359
C42 C43 . 1.4024
C26 C21 . 1.4072
C26 C8 . 1.5193
C23 C24 . 1.3968
C23 C22 . 1.3973
C22 C21 . 1.3978
C22 C28 . 1.5220
C43 C44 . 1.3924
C6 C1 . 1.3888
C6 C5 . 1.3940
C6 C28 2 1.5340
C24 C27 . 1.5395
C8 C2 . 1.5205
C45 C46 . 1.3913
C45 C44 . 1.3952
C68 C46 2_655 1.5284
C3 C2 . 1.3966
C3 C4 . 1.3983
C46 C68 2_655 1.5284
C2 C1 . 1.4000
C27 C29 . 1.5265(13)
C27 C30 . 1.5412
C27 C31 . 1.5476(12)
C28 C6 2 1.5340
C47 C49 . 1.5247(14)
C47 C50 . 1.5343(13)
C47 C51 . 1.5394(12)
C47 C44 . 1.5427
C5 C4 . 1.3994
C4 C7 . 1.5352(13)
C67 C69 . 1.5278(14)
C67 C71 . 1.5331(13)
C67 C70 . 1.5395(13)
C7 C11 . 1.5290(18)
C7 C10 . 1.5379(18)
C7 C9 . 1.5406(19)
C102 C103 . 1.3950
C102 C107 . 1.3950
C107 C106 . 1.3950
C106 C105 . 1.3950
C105 C104 . 1.3950
C105 C101 . 1.5350
C104 C103 . 1.3950
C202 C203 . 1.3950
C202 C207 . 1.3950
C203 C204 . 1.3950
C204 C205 . 1.3950
C205 C206 . 1.3950
C205 C201 . 1.5349
C206 C207 . 1.3950
